data_1508340
loop_
_publ_author_name
'Lang, Rui'
'Shi, Lijun'
'Li, Dengfeng'
'Xia, Chungu'
'Li, Fuwei'

_publ_section_title
;
 A general method for palladium-catalyzed direct carbonylation of indole
 with alcohol and phenol.
;
_journal_issue 16
_journal_name_full 'Organic letters'
_journal_page_first 4130
_journal_page_last 4133
_journal_paper_doi 10.1021/ol3017726
_journal_volume 14
_journal_year 2012
_chemical_formula_sum 'C18 H22 N2 O2'
_chemical_formula_weight 298.38
_chemical_name_systematic
; 
 ? 
;
_space_group_IT_number 2
_symmetry_cell_setting triclinic
_symmetry_space_group_name_Hall '-P 1'
_symmetry_space_group_name_H-M 'P -1'
_atom_sites_solution_hydrogens geom
_atom_sites_solution_primary direct
_atom_sites_solution_secondary difmap
_audit_creation_method SHELXL-97
_cell_angle_alpha 62.273(4)
_cell_angle_beta 72.327(5)
_cell_angle_gamma 81.717(5)
_cell_formula_units_Z 2
_cell_length_a 7.409(4)
_cell_length_b 11.119(6)
_cell_length_c 11.366(7)
_cell_measurement_reflns_used 1789
_cell_measurement_temperature 296(2)
_cell_measurement_theta_max 24.58
_cell_measurement_theta_min 2.19
_cell_volume 789.7(8)
_computing_cell_refinement 'Bruker SAINT'
_computing_data_collection 'Bruker APEX2'
_computing_data_reduction 'Bruker SAINT'
_computing_molecular_graphics 'Bruker SHELXTL'
_computing_publication_material 'Bruker SHELXTL'
_computing_structure_refinement 'SHELXL-97 (Sheldrick, 2008)'
_computing_structure_solution 'SHELXS-97 (Sheldrick, 2008)'
_diffrn_ambient_temperature 296(2)
_diffrn_measured_fraction_theta_full 0.983
_diffrn_measured_fraction_theta_max 0.983
_diffrn_measurement_device_type 'Bruker APEX-II CCD'
_diffrn_measurement_method '\f and \w scans'
_diffrn_radiation_monochromator graphite
_diffrn_radiation_source 'fine-focus sealed tube'
_diffrn_radiation_type MoK\a
_diffrn_radiation_wavelength 0.71073
_diffrn_reflns_av_R_equivalents 0.0341
_diffrn_reflns_av_sigmaI/netI 0.0477
_diffrn_reflns_limit_h_max 8
_diffrn_reflns_limit_h_min -8
_diffrn_reflns_limit_k_max 13
_diffrn_reflns_limit_k_min -13
_diffrn_reflns_limit_l_max 13
_diffrn_reflns_limit_l_min -13
_diffrn_reflns_number 5671
_diffrn_reflns_theta_full 25.49
_diffrn_reflns_theta_max 25.49
_diffrn_reflns_theta_min 2.19
_exptl_absorpt_coefficient_mu 0.082
_exptl_absorpt_correction_T_max 0.9829
_exptl_absorpt_correction_T_min 0.9797
_exptl_absorpt_correction_type multi-scan
_exptl_absorpt_process_details SADABS
_exptl_crystal_colour colorless
_exptl_crystal_density_diffrn 1.255
_exptl_crystal_density_method 'not measured'
_exptl_crystal_description block
_exptl_crystal_F_000 320
_exptl_crystal_size_max 0.25
_exptl_crystal_size_mid 0.23
_exptl_crystal_size_min 0.21
_refine_diff_density_max 0.144
_refine_diff_density_min -0.127
_refine_diff_density_rms 0.037
_refine_ls_extinction_coef 0.063(6)
_refine_ls_extinction_expression Fc^*^=kFc[1+0.001xFc^2^\l^3^/sin(2\q)]^-1/4^
_refine_ls_extinction_method SHELXL
_refine_ls_goodness_of_fit_ref 1.053
_refine_ls_hydrogen_treatment constr
_refine_ls_matrix_type full
_refine_ls_number_parameters 202
_refine_ls_number_reflns 2875
_refine_ls_number_restraints 0
_refine_ls_restrained_S_all 1.053
_refine_ls_R_factor_all 0.0652
_refine_ls_R_factor_gt 0.0444
_refine_ls_shift/su_max 0.000
_refine_ls_shift/su_mean 0.000
_refine_ls_structure_factor_coef Fsqd
_refine_ls_weighting_details 'calc w=1/[\s^2^(Fo^2^)+(0.0460P)^2^+0.0839P] where P=(Fo^2^+2Fc^2^)/3'
_refine_ls_weighting_scheme calc
_refine_ls_wR_factor_gt 0.1023
_refine_ls_wR_factor_ref 0.1131
_reflns_number_gt 2050
_reflns_number_total 2875
_reflns_threshold_expression >2sigma(I)
_cod_data_source_file ol3017726_si_004.cif
_cod_data_source_block p-1
_cod_depositor_comments
;
The following automatic conversions were performed:

'_symmetry_cell_setting' value 'Triclinic' changed to 'triclinic'
according to /home/saulius/struct/CIF-dictionaries/cif_core.dic
dictionary named 'cif_core.dic' version 2.4.2 from 2011-04-26.

Automatic conversion script
Id: cif_fix_values 1891 2012-01-12 08:04:46Z andrius 
;
_cod_original_sg_symbol_H-M P-1
_cod_database_code 1508340

loop_
_symmetry_equiv_pos_as_xyz
'x, y, z'
'-x, -y, -z'

loop_
_atom_site_label
_atom_site_type_symbol
_atom_site_fract_x
_atom_site_fract_y
_atom_site_fract_z
_atom_site_U_iso_or_equiv
_atom_site_adp_type
_atom_site_occupancy
_atom_site_symmetry_multiplicity
_atom_site_calc_flag
_atom_site_refinement_flags
C1 C 0.2148(2) 0.02566(17) 0.12348(18) 0.0454(4) Uani 1 1 d .
H1 H 0.1750 0.0120 0.2147 0.054 Uiso 1 1 calc R
C2 C 0.3014(2) 0.14087(16) 0.01412(16) 0.0411(4) Uani 1 1 d .
C3 C 0.3391(2) 0.11936(17) -0.10623(17) 0.0413(4) Uani 1 1 d .
C4 C 0.4209(3) 0.1967(2) -0.24729(18) 0.0523(5) Uani 1 1 d .
H4 H 0.4689 0.2827 -0.2806 0.063 Uiso 1 1 calc R
C5 C 0.4289(3) 0.1426(2) -0.3356(2) 0.0635(6) Uani 1 1 d .
H5 H 0.4825 0.1935 -0.4296 0.076 Uiso 1 1 calc R
C6 C 0.3590(3) 0.0140(2) -0.2883(2) 0.0682(6) Uani 1 1 d .
H6 H 0.3664 -0.0191 -0.3512 0.082 Uiso 1 1 calc R
C7 C 0.2788(3) -0.0655(2) -0.1495(2) 0.0579(5) Uani 1 1 d .
H7 H 0.2332 -0.1521 -0.1172 0.070 Uiso 1 1 calc R
C8 C 0.2694(2) -0.01066(17) -0.06043(18) 0.0446(4) Uani 1 1 d .
C9 C 0.1170(3) -0.20153(18) 0.1694(2) 0.0630(6) Uani 1 1 d .
H9A H 0.2184 -0.2667 0.1815 0.095 Uiso 1 1 calc R
H9B H 0.0369 -0.2203 0.1275 0.095 Uiso 1 1 calc R
H9C H 0.0442 -0.2073 0.2576 0.095 Uiso 1 1 calc R
C10 C 0.3488(2) 0.25964(18) 0.02009(18) 0.0439(4) Uani 1 1 d .
C11 C 0.3092(3) 0.36654(17) 0.16714(18) 0.0486(5) Uani 1 1 d .
H11 H 0.4367 0.4035 0.1140 0.058 Uiso 1 1 calc R
C12 C 0.2890(3) 0.3163(2) 0.31930(19) 0.0591(5) Uani 1 1 d .
H12A H 0.3574 0.3771 0.3300 0.071 Uiso 1 1 calc R
H12B H 0.3472 0.2271 0.3545 0.071 Uiso 1 1 calc R
C13 C 0.0844(3) 0.30723(19) 0.40516(18) 0.0571(5) Uani 1 1 d .
H13 H 0.0792 0.2767 0.5021 0.069 Uiso 1 1 calc R
C14 C -0.0281(3) 0.45017(18) 0.22307(18) 0.0513(5) Uani 1 1 d .
H14 H -0.1159 0.5240 0.1870 0.062 Uiso 1 1 calc R
C15 C 0.1642(3) 0.47509(17) 0.11781(17) 0.0504(5) Uani 1 1 d .
H15A H 0.1489 0.4800 0.0339 0.061 Uiso 1 1 calc R
H15B H 0.2115 0.5623 0.0953 0.061 Uiso 1 1 calc R
C16 C -0.0386(3) 0.2154(2) 0.3932(2) 0.0700(6) Uani 1 1 d .
H16A H 0.0363 0.1428 0.3771 0.084 Uiso 1 1 calc R
H16B H -0.1418 0.1761 0.4763 0.084 Uiso 1 1 calc R
C17 C -0.1137(3) 0.3121(2) 0.2688(2) 0.0654(6) Uani 1 1 d .
H17A H -0.2510 0.3158 0.2951 0.078 Uiso 1 1 calc R
H17B H -0.0715 0.2840 0.1957 0.078 Uiso 1 1 calc R
C18 C -0.1779(3) 0.4576(2) 0.4427(2) 0.0722(6) Uani 1 1 d .
H18A H -0.2676 0.3923 0.4617 0.108 Uiso 1 1 calc R
H18B H -0.2276 0.5476 0.4006 0.108 Uiso 1 1 calc R
H18C H -0.1550 0.4421 0.5274 0.108 Uiso 1 1 calc R
N1 N 0.19497(19) -0.06583(14) 0.08099(15) 0.0465(4) Uani 1 1 d .
N2 N 0.0004(2) 0.44330(15) 0.34861(14) 0.0514(4) Uani 1 1 d .
O1 O 0.43436(19) 0.35756(13) -0.07803(13) 0.0592(4) Uani 1 1 d .
O2 O 0.28429(17) 0.24928(11) 0.14869(11) 0.0489(3) Uani 1 1 d .

loop_
_atom_site_aniso_label
_atom_site_aniso_U_11
_atom_site_aniso_U_22
_atom_site_aniso_U_33
_atom_site_aniso_U_23
_atom_site_aniso_U_13
_atom_site_aniso_U_12
C1 0.0424(10) 0.0494(10) 0.0481(10) -0.0271(9) -0.0101(8) 0.0039(8)
C2 0.0362(10) 0.0437(10) 0.0460(10) -0.0233(8) -0.0105(8) 0.0026(8)
C3 0.0333(9) 0.0477(10) 0.0473(10) -0.0255(8) -0.0129(8) 0.0069(7)
C4 0.0488(11) 0.0583(11) 0.0497(11) -0.0245(9) -0.0136(9) 0.0021(9)
C5 0.0615(13) 0.0826(15) 0.0495(11) -0.0340(11) -0.0143(10) 0.0048(11)
C6 0.0671(14) 0.0900(17) 0.0754(15) -0.0586(13) -0.0270(12) 0.0131(12)
C7 0.0549(12) 0.0642(13) 0.0731(14) -0.0445(11) -0.0216(11) 0.0054(10)
C8 0.0363(10) 0.0500(10) 0.0561(11) -0.0314(9) -0.0156(8) 0.0087(8)
C9 0.0609(13) 0.0457(11) 0.0731(13) -0.0229(10) -0.0085(11) -0.0070(9)
C10 0.0389(10) 0.0488(10) 0.0467(10) -0.0253(9) -0.0094(8) 0.0013(8)
C11 0.0524(11) 0.0530(11) 0.0502(10) -0.0306(9) -0.0107(9) -0.0086(9)
C12 0.0616(13) 0.0712(13) 0.0571(12) -0.0358(10) -0.0272(10) 0.0131(10)
C13 0.0681(14) 0.0612(12) 0.0390(10) -0.0216(9) -0.0153(9) 0.0083(10)
C14 0.0574(12) 0.0515(11) 0.0526(11) -0.0266(9) -0.0230(9) 0.0079(9)
C15 0.0678(13) 0.0413(10) 0.0432(10) -0.0196(8) -0.0149(9) -0.0010(9)
C16 0.0757(15) 0.0518(12) 0.0620(13) -0.0213(10) 0.0072(11) -0.0114(11)
C17 0.0525(13) 0.0781(15) 0.0756(14) -0.0439(12) -0.0108(11) -0.0092(11)
C18 0.0727(15) 0.0771(15) 0.0688(14) -0.0434(12) -0.0091(11) 0.0107(12)
N1 0.0405(9) 0.0440(8) 0.0548(9) -0.0244(7) -0.0086(7) -0.0003(7)
N2 0.0575(10) 0.0538(9) 0.0465(8) -0.0279(7) -0.0123(7) 0.0055(8)
O1 0.0665(9) 0.0560(8) 0.0511(7) -0.0253(7) -0.0002(7) -0.0176(7)
O2 0.0589(8) 0.0463(7) 0.0443(7) -0.0249(6) -0.0089(6) -0.0024(6)

loop_
_atom_type_symbol
_atom_type_description
_atom_type_scat_dispersion_real
_atom_type_scat_dispersion_imag
_atom_type_scat_source
C C 0.0033 0.0016 'International Tables Vol C Tables 4.2.6.8 and 6.1.1.4'
H H 0.0000 0.0000 'International Tables Vol C Tables 4.2.6.8 and 6.1.1.4'
N N 0.0061 0.0033 'International Tables Vol C Tables 4.2.6.8 and 6.1.1.4'
O O 0.0106 0.0060 'International Tables Vol C Tables 4.2.6.8 and 6.1.1.4'

loop_
_geom_angle_atom_site_label_1
_geom_angle_atom_site_label_2
_geom_angle_atom_site_label_3
_geom_angle
N1 C1 C2 110.77(16)
N1 C1 H1 124.6
C2 C1 H1 124.6
C1 C2 C3 106.40(15)
C1 C2 C10 126.42(16)
C3 C2 C10 127.17(15)
C4 C3 C8 118.78(16)
C4 C3 C2 134.82(17)
C8 C3 C2 106.39(14)
C5 C4 C3 118.49(19)
C5 C4 H4 120.8
C3 C4 H4 120.8
C4 C5 C6 121.84(19)
C4 C5 H5 119.1
C6 C5 H5 119.1
C7 C6 C5 121.17(19)
C7 C6 H6 119.4
C5 C6 H6 119.4
C6 C7 C8 117.03(19)
C6 C7 H7 121.5
C8 C7 H7 121.5
N1 C8 C7 129.31(18)
N1 C8 C3 108.00(15)
C7 C8 C3 122.68(17)
N1 C9 H9A 109.5
N1 C9 H9B 109.5
H9A C9 H9B 109.5
N1 C9 H9C 109.5
H9A C9 H9C 109.5
H9B C9 H9C 109.5
O1 C10 O2 123.47(16)
O1 C10 C2 124.80(16)
O2 C10 C2 111.73(15)
O2 C11 C15 110.32(14)
O2 C11 C12 107.01(14)
C15 C11 C12 111.64(15)
O2 C11 H11 109.3
C15 C11 H11 109.3
C12 C11 H11 109.3
C11 C12 C13 113.52(15)
C11 C12 H12A 108.9
C13 C12 H12A 108.9
C11 C12 H12B 108.9
C13 C12 H12B 108.9
H12A C12 H12B 107.7
N2 C13 C12 107.48(15)
N2 C13 C16 104.99(16)
C12 C13 C16 113.26(17)
N2 C13 H13 110.3
C12 C13 H13 110.3
C16 C13 H13 110.3
N2 C14 C15 107.39(15)
N2 C14 C17 105.22(14)
C15 C14 C17 113.02(15)
N2 C14 H14 110.3
C15 C14 H14 110.3
C17 C14 H14 110.3
C11 C15 C14 113.52(14)
C11 C15 H15A 108.9
C14 C15 H15A 108.9
C11 C15 H15B 108.9
C14 C15 H15B 108.9
H15A C15 H15B 107.7
C17 C16 C13 103.75(16)
C17 C16 H16A 111.0
C13 C16 H16A 111.0
C17 C16 H16B 111.0
C13 C16 H16B 111.0
H16A C16 H16B 109.0
C16 C17 C14 103.52(16)
C16 C17 H17A 111.1
C14 C17 H17A 111.1
C16 C17 H17B 111.1
C14 C17 H17B 111.1
H17A C17 H17B 109.0
N2 C18 H18A 109.5
N2 C18 H18B 109.5
H18A C18 H18B 109.5
N2 C18 H18C 109.5
H18A C18 H18C 109.5
H18B C18 H18C 109.5
C1 N1 C8 108.43(15)
C1 N1 C9 125.97(16)
C8 N1 C9 125.54(15)
C18 N2 C13 112.76(15)
C18 N2 C14 112.28(16)
C13 N2 C14 100.53(13)
C10 O2 C11 117.36(13)

loop_
_geom_bond_atom_site_label_1
_geom_bond_atom_site_label_2
_geom_bond_distance
C1 N1 1.354(2)
C1 C2 1.367(2)
C1 H1 0.9300
C2 C3 1.435(2)
C2 C10 1.450(2)
C3 C4 1.398(2)
C3 C8 1.407(2)
C4 C5 1.374(3)
C4 H4 0.9300
C5 C6 1.389(3)
C5 H5 0.9300
C6 C7 1.382(3)
C6 H6 0.9300
C7 C8 1.386(3)
C7 H7 0.9300
C8 N1 1.381(2)
C9 N1 1.452(2)
C9 H9A 0.9600
C9 H9B 0.9600
C9 H9C 0.9600
C10 O1 1.213(2)
C10 O2 1.347(2)
C11 O2 1.458(2)
C11 C15 1.513(2)
C11 C12 1.514(3)
C11 H11 0.9800
C12 C13 1.522(3)
C12 H12A 0.9700
C12 H12B 0.9700
C13 N2 1.468(2)
C13 C16 1.537(3)
C13 H13 0.9800
C14 N2 1.471(2)
C14 C15 1.519(3)
C14 C17 1.539(3)
C14 H14 0.9800
C15 H15A 0.9700
C15 H15B 0.9700
C16 C17 1.535(3)
C16 H16A 0.9700
C16 H16B 0.9700
C17 H17A 0.9700
C17 H17B 0.9700
C18 N2 1.467(2)
C18 H18A 0.9600
C18 H18B 0.9600
C18 H18C 0.9600

loop_
_geom_torsion_atom_site_label_1
_geom_torsion_atom_site_label_2
_geom_torsion_atom_site_label_3
_geom_torsion_atom_site_label_4
_geom_torsion
N1 C1 C2 C3 -0.19(19)
N1 C1 C2 C10 -179.00(15)
C1 C2 C3 C4 179.15(19)
C10 C2 C3 C4 -2.1(3)
C1 C2 C3 C8 0.48(18)
C10 C2 C3 C8 179.28(16)
C8 C3 C4 C5 0.4(3)
C2 C3 C4 C5 -178.15(18)
C3 C4 C5 C6 -0.3(3)
C4 C5 C6 C7 -0.3(3)
C5 C6 C7 C8 0.7(3)
C6 C7 C8 N1 178.88(17)
C6 C7 C8 C3 -0.7(3)
C4 C3 C8 N1 -179.53(14)
C2 C3 C8 N1 -0.60(18)
C4 C3 C8 C7 0.1(3)
C2 C3 C8 C7 179.02(15)
C1 C2 C10 O1 176.03(17)
C3 C2 C10 O1 -2.5(3)
C1 C2 C10 O2 -4.6(2)
C3 C2 C10 O2 176.84(15)
O2 C11 C12 C13 -83.71(19)
C15 C11 C12 C13 37.1(2)
C11 C12 C13 N2 -58.2(2)
C11 C12 C13 C16 57.3(2)
O2 C11 C15 C14 81.54(18)
C12 C11 C15 C14 -37.3(2)
N2 C14 C15 C11 58.54(19)
C17 C14 C15 C11 -57.1(2)
N2 C13 C16 C17 28.36(19)
C12 C13 C16 C17 -88.62(19)
C13 C16 C17 C14 -0.7(2)
N2 C14 C17 C16 -27.10(19)
C15 C14 C17 C16 89.78(19)
C2 C1 N1 C8 -0.19(19)
C2 C1 N1 C9 177.11(15)
C7 C8 N1 C1 -179.09(17)
C3 C8 N1 C1 0.50(18)
C7 C8 N1 C9 3.6(3)
C3 C8 N1 C9 -176.82(15)
C12 C13 N2 C18 -164.62(16)
C16 C13 N2 C18 74.52(19)
C12 C13 N2 C14 75.63(17)
C16 C13 N2 C14 -45.23(17)
C15 C14 N2 C18 164.06(15)
C17 C14 N2 C18 -75.28(18)
C15 C14 N2 C13 -75.85(17)
C17 C14 N2 C13 44.81(18)
O1 C10 O2 C11 4.1(2)
C2 C10 O2 C11 -175.27(14)
C15 C11 O2 C10 77.04(18)
C12 C11 O2 C10 -161.32(14)
